data_4038421
loop_
_publ_author_name
'Zhao, Hongyan'
'Cao, Lei'
'Huang, Shiqing'
'Ma, Chenxing'
'Chang, Yunhao'
'Feng, Kai'
'Zhao, Liang-Liang'
'Zhao, Peng'
'Yan, Xiaoyu'

_publ_section_title
;
 Synthesis, Structure, and Photophysical Properties of
 <i>m</i>-Phenylene-Embedded Cycloparaphenylene Nanorings.
;
_journal_name_full 'The Journal of organic chemistry'
_journal_paper_doi 10.1021/acs.joc.0c00232
_journal_year 2020
_chemical_formula_moiety 'C4 H10 O, C54 H36, C H2 Cl, 0.3(H2 O)'
_chemical_formula_sum 'C59 H48.6 Cl O1.3'
_chemical_formula_weight 813.83
_space_group_crystal_system monoclinic
_space_group_IT_number 14
_space_group_name_Hall '-P 2ybc'
_space_group_name_H-M_alt 'P 1 21/c 1'
_atom_sites_solution_hydrogens mixed
_atom_sites_solution_primary iterative
_audit_creation_date 2019-04-08
_audit_creation_method
;
Olex2 1.2
(compiled 2018.05.29 svn.r3508 for OlexSys, GUI svn.r5506)
;
_cell_angle_alpha 90
_cell_angle_beta 96.848(2)
_cell_angle_gamma 90
_cell_formula_units_Z 4
_cell_length_a 11.9728(6)
_cell_length_b 25.9830(13)
_cell_length_c 15.1667(9)
_cell_measurement_reflns_used 9972
_cell_measurement_temperature 170(2)
_cell_measurement_theta_max 24.791
_cell_measurement_theta_min 2.322
_cell_volume 4684.5(4)
_computing_cell_refinement 'SAINT V8.38A (?, 2016)'
_computing_data_reduction 'SAINT V8.38A (?, 2016)'
_computing_molecular_graphics 'Olex2 (Dolomanov et al., 2009)'
_computing_publication_material 'Olex2 (Dolomanov et al., 2009)'
_computing_structure_refinement 'ShelXL (Sheldrick, 2015)'
_computing_structure_solution 'olex2.solve (Bourhis et al., 2015)'
_diffrn_ambient_temperature 169.97
_diffrn_measured_fraction_theta_full 0.994
_diffrn_measured_fraction_theta_max 0.993
_diffrn_measurement_device_type 'Bruker APEX-II CCD'
_diffrn_measurement_method '\f and \w scans'
_diffrn_radiation_type MoK\a
_diffrn_radiation_wavelength 0.71073
_diffrn_reflns_av_R_equivalents 0.1005
_diffrn_reflns_av_unetI/netI 0.0782
_diffrn_reflns_Laue_measured_fraction_full 0.994
_diffrn_reflns_Laue_measured_fraction_max 0.993
_diffrn_reflns_limit_h_max 14
_diffrn_reflns_limit_h_min -15
_diffrn_reflns_limit_k_max 33
_diffrn_reflns_limit_k_min -33
_diffrn_reflns_limit_l_max 19
_diffrn_reflns_limit_l_min -16
_diffrn_reflns_number 66634
_diffrn_reflns_point_group_measured_fraction_full 0.994
_diffrn_reflns_point_group_measured_fraction_max 0.993
_diffrn_reflns_theta_full 25.242
_diffrn_reflns_theta_max 27.529
_diffrn_reflns_theta_min 2.583
_diffrn_standards_number 0
_exptl_absorpt_coefficient_mu 0.122
_exptl_absorpt_correction_T_max 0.7456
_exptl_absorpt_correction_T_min 0.6324
_exptl_absorpt_correction_type multi-scan
_exptl_absorpt_process_details
'SADABS-2016/2 (Bruker,2016/2) was used for absorption correction. wR2(int) was 0.1532 before and 0.0615 after correction. The Ratio of minimum to maximum transmission is 0.8482. The \l/2 correction factor is Not present.'
_exptl_crystal_colour 'clear light colourless'
_exptl_crystal_colour_lustre clear
_exptl_crystal_colour_modifier light
_exptl_crystal_colour_primary colourless
_exptl_crystal_density_diffrn 1.154
_exptl_crystal_description block
_exptl_crystal_F_000 1720
_exptl_crystal_size_max 0.16
_exptl_crystal_size_mid 0.15
_exptl_crystal_size_min 0.12
_refine_diff_density_max 1.194
_refine_diff_density_min -0.366
_refine_diff_density_rms 0.068
_refine_ls_extinction_method none
_refine_ls_goodness_of_fit_ref 1.002
_refine_ls_hydrogen_treatment constr
_refine_ls_matrix_type full
_refine_ls_number_parameters 583
_refine_ls_number_reflns 10724
_refine_ls_number_restraints 3
_refine_ls_restrained_S_all 1.020
_refine_ls_R_factor_all 0.1452
_refine_ls_R_factor_gt 0.0773
_refine_ls_shift/su_max 0.002
_refine_ls_shift/su_mean 0.000
_refine_ls_structure_factor_coef Fsqd
_refine_ls_weighting_details 'w=1/[\s^2^(Fo^2^)+(0.1115P)^2^+4.2021P] where P=(Fo^2^+2Fc^2^)/3'
_refine_ls_weighting_scheme calc
_refine_ls_wR_factor_gt 0.1939
_refine_ls_wR_factor_ref 0.2317
_reflns_Friedel_coverage 0.000
_reflns_number_gt 6321
_reflns_number_total 10724
_reflns_threshold_expression 'I > 2\s(I)'
_cod_data_source_file jo0c00232_si_002.cif
_cod_data_source_block mo_zhy2019040203_0m_a
_cod_original_formula_sum 'C59 H48.60 Cl O1.30'
_cod_database_code 4038421
_shelx_shelxl_version_number 2014/7
_shelx_space_group_comment
;
The symmetry employed for this shelxl refinement is uniquely defined
by the following loop, which should always be used as a source of
symmetry information in preference to the above space-group names.
They are only intended as comments.
;
_shelx_estimated_absorpt_t_max 0.986
_shelx_estimated_absorpt_t_min 0.981
_olex2_refinement_description
;
1. Fixed Uiso
 At 1.2 times of:
  All C(H) groups, All C(H,H) groups
 At 1.5 times of:
  All C(H,H,H) groups, All O(H,H) groups
2. Restrained distances
 C3A-Cl0A
 1.8 with sigma of 0.02
 H1B-C00T
 3.4 with sigma of 0.01
 H1A-C008
 4.192 with sigma of 0.01
3. Rigid bond restraints
 H1B, O1, H1A
 with sigma for 1-2 distances of 0.0002 and sigma for 1-3 distances of 0.0002
4. Uiso/Uaniso restraints and constraints
O1: within 3.5A with sigma of 0.01 and sigma for terminal atoms of 0.02
5. Others
 Sof(C3A)=Sof(H3AA)=Sof(H3AB)=1-FVAR(1)
 Sof(C3)=Sof(H3A)=Sof(H3B)=FVAR(1)
 Fixed Sof: Cl1(0.5) Cl0A(0.5) O1(0.3) H1A(0.3) H1B(0.3)
6.a Free rotating group:
 O1(H1A,H1B)
6.b Secondary CH2 refined with riding coordinates:
 C01M(H01F,H01M), C01N(H01N,H01O), C3(H3A,H3B), C3A(H3AA,H3AB)
6.c Aromatic/amide H refined with riding coordinates:
 C007(H007), C008(H008), C00B(H00B), C00C(H00C), C00D(H00D), C00G(H00G),
 C00H(H00H), C00I(H00I), C00J(H00J), C00K(H00K), C00M(H00M), C00N(H00N),
 C00Q(H00Q), C00R(H00R), C00T(H00T), C00U(H00U), C00X(H00X), C00Y(H00Y),
 C00Z(H00Z), C011(H011), C013(H013), C015(H015), C017(H017), C018(H018),
 C019(H019), C01A(H01A), C01B(H01B), C01C(H01C), C01D(H01D), C01E(H01E),
 C01G(H01G), C01H(H01H), C01I(H01I), C01J(H01J), C01K(H01K), C01L(H01L)
6.d Idealised Me refined as rotating group:
 C01O(H01P,H01Q,H01R), C01P(H01S,H01T,H01U)
;
_olex2_submission_special_instructions 'No special instructions were received'

loop_
_space_group_symop_operation_xyz
'x, y, z'
'-x, y+1/2, -z+1/2'
'-x, -y, -z'
'x, -y-1/2, z-1/2'

loop_
_atom_site_label
_atom_site_type_symbol
_atom_site_fract_x
_atom_site_fract_y
_atom_site_fract_z
_atom_site_U_iso_or_equiv
_atom_site_adp_type
_atom_site_occupancy
_atom_site_site_symmetry_order
_atom_site_calc_flag
_atom_site_refinement_flags_posn
_atom_site_refinement_flags_adp
_atom_site_refinement_flags_occupancy
_atom_site_disorder_assembly
_atom_site_disorder_group
O001 O 0.6165(2) 0.46947(9) 0.59069(16) 0.0483(6) Uani 1 1 d . . . . .
C004 C 0.1768(2) 0.71637(10) 0.64060(18) 0.0245(6) Uani 1 1 d . . . . .
C005 C 0.1081(2) 0.72013(10) 0.48265(18) 0.0256(6) Uani 1 1 d . . . . .
C006 C 0.0572(2) 0.57318(11) 0.19883(18) 0.0279(6) Uani 1 1 d . . . . .
C007 C 0.1177(2) 0.76155(10) 0.65392(19) 0.0278(6) Uani 1 1 d . . . . .
H007 H 0.1187 0.7754 0.7119 0.033 Uiso 1 1 calc R . . . .
C008 C 0.1886(2) 0.66599(11) 0.36967(18) 0.0296(6) Uani 1 1 d D . . . .
H008 H 0.2618 0.6730 0.3986 0.036 Uiso 1 1 calc R . . . .
C009 C 0.0963(2) 0.69144(10) 0.39716(18) 0.0267(6) Uani 1 1 d . . . . .
C00A C 0.2406(2) 0.68578(10) 0.71241(18) 0.0265(6) Uani 1 1 d . . . . .
C00B C 0.3445(2) 0.66521(11) 0.69765(19) 0.0291(6) Uani 1 1 d . . . . .
H00B H 0.3797 0.6771 0.6485 0.035 Uiso 1 1 calc R . . . .
C00C C 0.1239(2) 0.56708(11) 0.12978(19) 0.0290(6) Uani 1 1 d . . . . .
H00C H 0.1653 0.5956 0.1117 0.035 Uiso 1 1 calc R . . . .
C00D C 0.1710(2) 0.69715(10) 0.55477(18) 0.0278(6) Uani 1 1 d . . . . .
H00D H 0.2121 0.6668 0.5450 0.033 Uiso 1 1 calc R . . . .
C00E C 0.0688(2) 0.61852(10) 0.25885(18) 0.0261(6) Uani 1 1 d . . . . .
C00F C 0.0734(2) 0.47714(11) 0.11495(19) 0.0283(6) Uani 1 1 d . . . . .
C00G C -0.0092(2) 0.53168(11) 0.21917(19) 0.0299(6) Uani 1 1 d . . . . .
H00G H -0.0611 0.5359 0.2614 0.036 Uiso 1 1 calc R . . . .
C00H C 0.0516(2) 0.76566(11) 0.49768(19) 0.0281(6) Uani 1 1 d . . . . .
H00H H 0.0088 0.7828 0.4496 0.034 Uiso 1 1 calc R . . . .
C00I C -0.0086(2) 0.68304(11) 0.34924(18) 0.0284(6) Uani 1 1 d . . . . .
H00I H -0.0715 0.7025 0.3628 0.034 Uiso 1 1 calc R . . . .
C00J C 0.0577(2) 0.78593(10) 0.58232(19) 0.0299(6) Uani 1 1 d . . . . .
H00J H 0.0200 0.8173 0.5915 0.036 Uiso 1 1 calc R . . . .
C00K C 0.1303(2) 0.52020(11) 0.08751(19) 0.0290(6) Uani 1 1 d . . . . .
H00K H 0.1738 0.5172 0.0393 0.035 Uiso 1 1 calc R . . . .
C00L C 0.3902(2) 0.55890(11) 0.86247(18) 0.0296(6) Uani 1 1 d . . . . .
C00M C -0.0224(2) 0.64658(11) 0.28195(18) 0.0288(6) Uani 1 1 d . . . . .
H00M H -0.0952 0.6407 0.2512 0.035 Uiso 1 1 calc R . . . .
C00N C 0.1752(2) 0.63062(11) 0.30091(18) 0.0292(6) Uani 1 1 d . . . . .
H00N H 0.2396 0.6144 0.2822 0.035 Uiso 1 1 calc R . . . .
C00O C 0.3471(2) 0.60883(11) 0.82381(18) 0.0278(6) Uani 1 1 d . . . . .
C00P C 0.1081(2) 0.42460(11) 0.0902(2) 0.0306(6) Uani 1 1 d . . . . .
C00Q C 0.3972(2) 0.62806(11) 0.75264(19) 0.0294(6) Uani 1 1 d . . . . .
H00Q H 0.4687 0.6154 0.7417 0.035 Uiso 1 1 calc R . . . .
C00R C 0.5427(3) 0.49815(12) 0.89165(19) 0.0341(7) Uani 1 1 d . . . . .
H00R H 0.6209 0.4918 0.9057 0.041 Uiso 1 1 calc R . . . .
C00S C 0.1845(2) 0.34247(11) 0.1480(2) 0.0335(7) Uani 1 1 d . . . . .
C00T C 0.1966(2) 0.67045(11) 0.78912(18) 0.0307(6) Uani 1 1 d D . . . .
H00T H 0.1305 0.6865 0.8047 0.037 Uiso 1 1 calc R . . . .
C00U C -0.0003(2) 0.48448(11) 0.1785(2) 0.0304(6) Uani 1 1 d . . . . .
H00U H -0.0451 0.4565 0.1941 0.036 Uiso 1 1 calc R . . . .
C00V C 0.4955(2) 0.33093(11) 0.7641(2) 0.0345(7) Uani 1 1 d . . . . .
C00W C 0.4432(2) 0.30979(11) 0.6778(2) 0.0338(7) Uani 1 1 d . . . . .
C00X C 0.1277(2) 0.38869(11) 0.1586(2) 0.0320(7) Uani 1 1 d . . . . .
H00X H 0.1017 0.3958 0.2141 0.038 Uiso 1 1 calc R . . . .
C00Y C 0.4602(2) 0.37878(11) 0.7911(2) 0.0329(7) Uani 1 1 d . . . . .
H00Y H 0.3999 0.3953 0.7556 0.039 Uiso 1 1 calc R . . . .
C00Z C 0.5048(2) 0.54848(12) 0.88138(19) 0.0333(7) Uani 1 1 d . . . . .
H00Z H 0.5573 0.5761 0.8873 0.040 Uiso 1 1 calc R . . . .
C010 C 0.5082(2) 0.40343(12) 0.8669(2) 0.0337(7) Uani 1 1 d . . . . .
C011 C 0.3545(3) 0.46797(12) 0.8724(2) 0.0359(7) Uani 1 1 d . . . . .
H011 H 0.3021 0.4405 0.8717 0.043 Uiso 1 1 calc R . . . .
C012 C 0.2213(3) 0.31297(11) 0.2302(2) 0.0352(7) Uani 1 1 d . . . . .
C013 C 0.4560(3) 0.26946(11) 0.5350(2) 0.0373(7) Uani 1 1 d . . . . .
H013 H 0.4980 0.2494 0.4982 0.045 Uiso 1 1 calc R . . . .
C014 C 0.3490(2) 0.28698(11) 0.5011(2) 0.0350(7) Uani 1 1 d . . . . .
C015 C 0.2481(2) 0.63192(12) 0.84329(19) 0.0332(7) Uani 1 1 d . . . . .
H015 H 0.2152 0.6212 0.8943 0.040 Uiso 1 1 calc R . . . .
C016 C 0.4691(2) 0.45696(12) 0.88194(19) 0.0314(7) Uani 1 1 d . . . . .
C017 C 0.3332(3) 0.32285(12) 0.6467(2) 0.0383(7) Uani 1 1 d . . . . .
H017 H 0.2880 0.3395 0.6855 0.046 Uiso 1 1 calc R . . . .
C018 C 0.3157(2) 0.51781(12) 0.8641(2) 0.0336(7) Uani 1 1 d . . . . .
H018 H 0.2371 0.5243 0.8593 0.040 Uiso 1 1 calc R . . . .
C019 C 0.5022(3) 0.28067(11) 0.6209(2) 0.0376(7) Uani 1 1 d . . . . .
H019 H 0.5753 0.2683 0.6417 0.045 Uiso 1 1 calc R . . . .
C01A C 0.6317(3) 0.33082(12) 0.8946(2) 0.0391(8) Uani 1 1 d . . . . .
H01A H 0.6904 0.3139 0.9312 0.047 Uiso 1 1 calc R . . . .
C01B C 0.3348(3) 0.30238(12) 0.2537(2) 0.0376(7) Uani 1 1 d . . . . .
H01B H 0.3854 0.3042 0.2101 0.045 Uiso 1 1 calc R . . . .
C01C C 0.5841(3) 0.30709(12) 0.8173(2) 0.0387(8) Uani 1 1 d . . . . .
H01C H 0.6116 0.2747 0.8005 0.046 Uiso 1 1 calc R . . . .
C01D C 0.3743(3) 0.28917(11) 0.3401(2) 0.0386(8) Uani 1 1 d . . . . .
H01D H 0.4522 0.2822 0.3549 0.046 Uiso 1 1 calc R . . . .
C01E C 0.2879(3) 0.31219(12) 0.5608(2) 0.0392(8) Uani 1 1 d . . . . .
H01E H 0.2127 0.3223 0.5417 0.047 Uiso 1 1 calc R . . . .
C01F C 0.3035(3) 0.28578(11) 0.4061(2) 0.0357(7) Uani 1 1 d . . . . .
C01G C 0.1387(2) 0.41211(12) 0.0070(2) 0.0359(7) Uani 1 1 d . . . . .
H01G H 0.1240 0.4355 -0.0412 0.043 Uiso 1 1 calc R . . . .
C01H C 0.1482(3) 0.30340(13) 0.2934(2) 0.0424(8) Uani 1 1 d . . . . .
H01H H 0.0694 0.3064 0.2770 0.051 Uiso 1 1 calc R . . . .
C01I C 0.5953(3) 0.37883(13) 0.9199(2) 0.0375(7) Uani 1 1 d . . . . .
H01I H 0.6296 0.3947 0.9727 0.045 Uiso 1 1 calc R . . . .
C01J C 0.2156(3) 0.33137(12) 0.0648(2) 0.0416(8) Uani 1 1 d . . . . .
H01J H 0.2544 0.3003 0.0557 0.050 Uiso 1 1 calc R . . . .
C01K C 0.1880(3) 0.28969(12) 0.3791(2) 0.0424(8) Uani 1 1 d . . . . .
H01K H 0.1363 0.2828 0.4204 0.051 Uiso 1 1 calc R . . . .
C01L C 0.1905(3) 0.36545(13) -0.0050(2) 0.0414(8) Uani 1 1 d . . . . .
H01L H 0.2092 0.3566 -0.0623 0.050 Uiso 1 1 calc R . . . .
C01M C 0.6113(3) 0.49102(15) 0.6762(3) 0.0533(9) Uani 1 1 d . . . . .
H01F H 0.6251 0.4640 0.7222 0.064 Uiso 1 1 calc R . . . .
H01M H 0.5358 0.5058 0.6797 0.064 Uiso 1 1 calc R . . . .
C01N C 0.5321(4) 0.43194(15) 0.5690(3) 0.0565(10) Uani 1 1 d . . . . .
H01N H 0.4568 0.4480 0.5675 0.068 Uiso 1 1 calc R . . . .
H01O H 0.5385 0.4046 0.6148 0.068 Uiso 1 1 calc R . . . .
C01O C 0.5450(4) 0.40924(15) 0.4809(3) 0.0595(10) Uani 1 1 d . . . . .
H01P H 0.5342 0.4361 0.4353 0.089 Uiso 1 1 calc GR . . . .
H01Q H 0.4888 0.3821 0.4672 0.089 Uiso 1 1 calc GR . . . .
H01R H 0.6206 0.3946 0.4820 0.089 Uiso 1 1 calc GR . . . .
C01P C 0.6984(4) 0.5319(2) 0.6917(3) 0.0782(14) Uani 1 1 d . . . . .
H01S H 0.6852 0.5581 0.6451 0.117 Uiso 1 1 calc GR . . . .
H01T H 0.7731 0.5168 0.6903 0.117 Uiso 1 1 calc GR . . . .
H01U H 0.6943 0.5478 0.7498 0.117 Uiso 1 1 calc GR . . . .
Cl1 Cl 0.1754(3) 0.55395(9) 0.62500(17) 0.0953(10) Uani 0.5 1 d . . P . .
Cl0A Cl 0.2133(2) 0.44742(10) 0.5846(2) 0.0933(9) Uani 0.5 1 d D . P . .
C3 C 0.1797(6) 0.5020(4) 0.5403(5) 0.075(3) Uani 0.560(11) 1 d . . P A 1
H3A H 0.1049 0.4992 0.5050 0.090 Uiso 0.560(11) 1 calc R . P A 1
H3B H 0.2350 0.5114 0.4994 0.090 Uiso 0.560(11) 1 calc R . P A 1
C3A C 0.0866(6) 0.5080(3) 0.5547(5) 0.040(3) Uani 0.440(11) 1 d D . P A 2
H3AA H 0.0749 0.5178 0.4912 0.048 Uiso 0.440(11) 1 calc R . P A 2
H3AB H 0.0140 0.5004 0.5771 0.048 Uiso 0.440(11) 1 calc R . P A 2
O1 O 0.0107(13) 0.5883(5) 0.5992(9) 0.113(5) Uani 0.3 1 d . U P . .
H1A H -0.0085 0.5919 0.5424 0.169 Uiso 0.3 1 d DG U P . .
H1B H 0.0136 0.6184 0.6246 0.169 Uiso 0.3 1 d DG U P . .

loop_
_atom_site_aniso_label
_atom_site_aniso_U_11
_atom_site_aniso_U_22
_atom_site_aniso_U_33
_atom_site_aniso_U_23
_atom_site_aniso_U_13
_atom_site_aniso_U_12
O001 0.0483(14) 0.0543(15) 0.0422(14) -0.0024(11) 0.0046(11) -0.0078(12)
C004 0.0248(14) 0.0199(13) 0.0290(15) -0.0010(11) 0.0037(11) -0.0009(11)
C005 0.0281(14) 0.0236(13) 0.0264(14) 0.0029(11) 0.0082(11) -0.0004(12)
C006 0.0253(14) 0.0311(15) 0.0269(15) 0.0008(12) 0.0018(11) 0.0032(12)
C007 0.0270(14) 0.0246(14) 0.0322(15) -0.0049(11) 0.0048(11) -0.0034(12)
C008 0.0273(14) 0.0326(15) 0.0282(15) -0.0002(12) 0.0000(11) 0.0035(12)
C009 0.0293(15) 0.0269(14) 0.0242(14) 0.0055(11) 0.0047(11) 0.0011(12)
C00A 0.0305(15) 0.0212(13) 0.0267(15) -0.0049(11) -0.0009(11) -0.0013(12)
C00B 0.0280(15) 0.0261(14) 0.0336(16) 0.0000(12) 0.0059(12) -0.0033(12)
C00C 0.0264(14) 0.0325(15) 0.0285(15) 0.0005(12) 0.0049(11) -0.0015(12)
C00D 0.0336(15) 0.0219(13) 0.0280(15) -0.0016(11) 0.0041(12) 0.0048(12)
C00E 0.0283(14) 0.0265(14) 0.0241(14) 0.0057(11) 0.0053(11) 0.0001(12)
C00F 0.0220(14) 0.0336(15) 0.0282(15) -0.0041(12) -0.0014(11) 0.0012(12)
C00G 0.0222(14) 0.0352(16) 0.0331(16) -0.0009(12) 0.0065(11) 0.0010(12)
C00H 0.0274(14) 0.0266(14) 0.0303(15) 0.0052(12) 0.0034(11) 0.0006(12)
C00I 0.0268(14) 0.0310(15) 0.0283(15) 0.0027(12) 0.0067(11) 0.0045(12)
C00J 0.0311(15) 0.0210(13) 0.0379(17) 0.0009(12) 0.0057(12) 0.0036(12)
C00K 0.0239(14) 0.0382(16) 0.0248(15) -0.0031(12) 0.0020(11) 0.0041(13)
C00L 0.0297(15) 0.0355(16) 0.0229(15) 0.0001(12) 0.0011(11) 0.0083(13)
C00M 0.0241(14) 0.0329(15) 0.0296(15) 0.0020(12) 0.0042(11) 0.0005(12)
C00N 0.0287(15) 0.0301(15) 0.0290(15) -0.0003(12) 0.0043(12) 0.0054(12)
C00O 0.0294(15) 0.0289(14) 0.0240(14) -0.0045(11) -0.0020(11) 0.0026(12)
C00P 0.0209(13) 0.0345(16) 0.0356(16) -0.0100(13) -0.0005(11) -0.0035(12)
C00Q 0.0259(14) 0.0270(14) 0.0351(16) -0.0019(12) 0.0027(12) 0.0011(12)
C00R 0.0300(15) 0.0400(17) 0.0313(16) 0.0031(13) -0.0007(12) 0.0099(14)
C00S 0.0251(15) 0.0275(15) 0.0483(19) -0.0094(13) 0.0059(13) -0.0051(12)
C00T 0.0309(15) 0.0369(16) 0.0242(15) -0.0033(12) 0.0019(11) 0.0082(13)
C00U 0.0233(14) 0.0299(15) 0.0383(17) -0.0007(12) 0.0050(12) -0.0018(12)
C00V 0.0275(15) 0.0298(15) 0.0482(19) 0.0125(14) 0.0129(13) 0.0034(13)
C00W 0.0299(16) 0.0239(14) 0.0493(19) 0.0075(13) 0.0112(13) 0.0001(12)
C00X 0.0262(15) 0.0325(16) 0.0375(17) -0.0077(13) 0.0048(12) -0.0039(13)
C00Y 0.0277(15) 0.0300(15) 0.0415(18) 0.0109(13) 0.0063(13) 0.0081(13)
C00Z 0.0278(15) 0.0390(16) 0.0321(16) -0.0015(13) -0.0007(12) 0.0020(13)
C010 0.0280(15) 0.0348(16) 0.0402(18) 0.0125(14) 0.0123(13) 0.0081(13)
C011 0.0330(16) 0.0355(16) 0.0408(18) 0.0091(14) 0.0106(13) 0.0030(14)
C012 0.0336(16) 0.0204(14) 0.052(2) -0.0085(13) 0.0077(14) -0.0050(13)
C013 0.0315(16) 0.0239(15) 0.059(2) -0.0008(14) 0.0138(14) 0.0018(13)
C014 0.0288(15) 0.0217(14) 0.056(2) 0.0018(13) 0.0119(14) -0.0041(12)
C015 0.0354(16) 0.0431(17) 0.0217(15) 0.0015(12) 0.0051(12) 0.0086(14)
C016 0.0318(15) 0.0374(16) 0.0257(15) 0.0068(12) 0.0057(12) 0.0083(13)
C017 0.0282(16) 0.0352(16) 0.053(2) 0.0017(15) 0.0108(14) 0.0037(14)
C018 0.0258(15) 0.0374(17) 0.0382(17) 0.0077(13) 0.0067(12) 0.0082(13)
C019 0.0289(16) 0.0267(15) 0.058(2) 0.0072(14) 0.0086(14) 0.0042(13)
C01A 0.0325(17) 0.0359(17) 0.049(2) 0.0172(15) 0.0071(14) 0.0103(14)
C01B 0.0317(16) 0.0299(16) 0.053(2) -0.0069(14) 0.0118(14) 0.0022(13)
C01C 0.0316(16) 0.0276(15) 0.059(2) 0.0127(14) 0.0136(15) 0.0066(13)
C01D 0.0275(15) 0.0282(15) 0.061(2) -0.0067(15) 0.0092(14) 0.0029(13)
C01E 0.0261(15) 0.0319(16) 0.061(2) 0.0012(15) 0.0099(14) -0.0002(13)
C01F 0.0317(16) 0.0193(13) 0.057(2) 0.0003(13) 0.0082(14) -0.0040(12)
C01G 0.0311(16) 0.0380(17) 0.0380(18) -0.0111(14) 0.0023(13) -0.0034(14)
C01H 0.0260(16) 0.0421(18) 0.059(2) -0.0002(16) 0.0045(14) -0.0075(14)
C01I 0.0342(17) 0.0419(18) 0.0368(18) 0.0103(14) 0.0058(13) 0.0077(14)
C01J 0.0370(17) 0.0329(16) 0.056(2) -0.0184(16) 0.0120(15) -0.0049(14)
C01K 0.0326(17) 0.0391(18) 0.057(2) 0.0028(16) 0.0108(15) -0.0126(15)
C01L 0.0391(18) 0.0453(19) 0.0409(19) -0.0173(15) 0.0089(14) -0.0034(15)
C01M 0.057(2) 0.057(2) 0.046(2) -0.0030(18) 0.0043(17) 0.0043(19)
C01N 0.061(2) 0.047(2) 0.065(3) -0.0050(18) 0.0216(19) -0.0104(19)
C01O 0.077(3) 0.049(2) 0.051(2) -0.0007(18) 0.004(2) -0.003(2)
C01P 0.065(3) 0.091(3) 0.075(3) -0.018(3) -0.008(2) -0.012(3)
Cl1 0.161(3) 0.0635(14) 0.0703(15) -0.0163(12) 0.0485(17) -0.0478(16)
Cl0A 0.0854(17) 0.0691(15) 0.132(2) 0.0252(15) 0.0406(16) 0.0178(13)
C3 0.041(5) 0.131(8) 0.056(5) 0.019(5) 0.016(3) -0.003(4)
C3A 0.032(5) 0.046(5) 0.043(5) 0.018(3) 0.016(3) -0.004(3)
O1 0.168(13) 0.071(7) 0.112(10) -0.023(7) 0.072(9) -0.057(8)

loop_
_atom_type_symbol
_atom_type_description
_atom_type_scat_dispersion_real
_atom_type_scat_dispersion_imag
_atom_type_scat_source
C C 0.0033 0.0016 'International Tables Vol C Tables 4.2.6.8 and 6.1.1.4'
H H 0.0000 0.0000 'International Tables Vol C Tables 4.2.6.8 and 6.1.1.4'
Cl Cl 0.1484 0.1585 'International Tables Vol C Tables 4.2.6.8 and 6.1.1.4'
O O 0.0106 0.0060 'International Tables Vol C Tables 4.2.6.8 and 6.1.1.4'

loop_
_geom_angle_atom_site_label_1
_geom_angle_atom_site_label_2
_geom_angle_atom_site_label_3
_geom_angle
_geom_angle_site_symmetry_1
_geom_angle_site_symmetry_3
_geom_angle_publ_flag
C01N O001 C01M 112.1(3) . . ?
C007 C004 C00A 124.7(2) . . ?
C00D C004 C007 117.9(2) . . ?
C00D C004 C00A 117.3(2) . . ?
C00D C005 C009 117.3(2) . . ?
C00D C005 C00H 117.7(3) . . ?
C00H C005 C009 124.7(2) . . ?
C00C C006 C00E 121.9(3) . . ?
C00G C006 C00C 118.0(3) . . ?
C00G C006 C00E 119.4(3) . . ?
C004 C007 H007 120.1 . . ?
C00J C007 C004 119.7(3) . . ?
C00J C007 H007 120.1 . . ?
C009 C008 H008 119.5 . . ?
C00N C008 H008 119.5 . . ?
C00N C008 C009 121.1(3) . . ?
C008 C009 C005 120.1(2) . . ?
C00I C009 C005 121.3(3) . . ?
C00I C009 C008 117.9(3) . . ?
C00B C00A C004 118.5(3) . . ?
C00T C00A C004 123.6(3) . . ?
C00T C00A C00B 117.3(3) . . ?
C00A C00B H00B 119.2 . . ?
C00Q C00B C00A 121.5(3) . . ?
C00Q C00B H00B 119.2 . . ?
C006 C00C H00C 119.5 . . ?
C00K C00C C006 121.0(3) . . ?
C00K C00C H00C 119.5 . . ?
C004 C00D H00D 118.4 . . ?
C005 C00D C004 123.1(3) . . ?
C005 C00D H00D 118.4 . . ?
C00M C00E C006 123.4(2) . . ?
C00N C00E C006 118.3(2) . . ?
C00N C00E C00M 118.0(3) . . ?
C00K C00F C00P 119.9(3) . . ?
C00U C00F C00K 117.8(3) . . ?
C00U C00F C00P 121.2(3) . . ?
C006 C00G H00G 119.7 . . ?
C00U C00G C006 120.6(3) . . ?
C00U C00G H00G 119.7 . . ?
C005 C00H H00H 119.9 . . ?
C00J C00H C005 120.1(3) . . ?
C00J C00H H00H 119.9 . . ?
C009 C00I H00I 119.6 . . ?
C00M C00I C009 120.8(3) . . ?
C00M C00I H00I 119.6 . . ?
C007 C00J C00H 121.4(3) . . ?
C007 C00J H00J 119.3 . . ?
C00H C00J H00J 119.3 . . ?
C00C C00K C00F 120.7(3) . . ?
C00C C00K H00K 119.7 . . ?
C00F C00K H00K 119.7 . . ?
C00Z C00L C00O 122.4(3) . . ?
C018 C00L C00O 118.8(2) . . ?
C018 C00L C00Z 117.7(3) . . ?
C00E C00M H00M 119.5 . . ?
C00I C00M C00E 120.9(3) . . ?
C00I C00M H00M 119.5 . . ?
C008 C00N C00E 120.8(3) . . ?
C008 C00N H00N 119.6 . . ?
C00E C00N H00N 119.6 . . ?
C00Q C00O C00L 117.2(2) . . ?
C00Q C00O C015 117.9(3) . . ?
C015 C00O C00L 123.8(3) . . ?
C00X C00P C00F 117.0(3) . . ?
C01G C00P C00F 123.6(3) . . ?
C01G C00P C00X 118.6(3) . . ?
C00B C00Q C00O 120.9(3) . . ?
C00B C00Q H00Q 119.6 . . ?
C00O C00Q H00Q 119.6 . . ?
C00Z C00R H00R 119.2 . . ?
C016 C00R H00R 119.2 . . ?
C016 C00R C00Z 121.5(3) . . ?
C00X C00S C012 116.5(3) . . ?
C01J C00S C00X 118.0(3) . . ?
C01J C00S C012 124.8(3) . . ?
C00A C00T H00T 119.5 . . ?
C015 C00T C00A 120.9(3) . . ?
C015 C00T H00T 119.5 . . ?
C00F C00U H00U 119.4 . . ?
C00G C00U C00F 121.2(3) . . ?
C00G C00U H00U 119.4 . . ?
C00Y C00V C00W 118.6(3) . . ?
C00Y C00V C01C 117.5(3) . . ?
C01C C00V C00W 123.7(3) . . ?
C017 C00W C00V 119.4(3) . . ?
C017 C00W C019 116.8(3) . . ?
C019 C00W C00V 123.5(3) . . ?
C00P C00X C00S 122.0(3) . . ?
C00P C00X H00X 119.0 . . ?
C00S C00X H00X 119.0 . . ?
C00V C00Y H00Y 118.4 . . ?
C010 C00Y C00V 123.3(3) . . ?
C010 C00Y H00Y 118.4 . . ?
C00L C00Z H00Z 119.8 . . ?
C00R C00Z C00L 120.5(3) . . ?
C00R C00Z H00Z 119.8 . . ?
C00Y C010 C016 116.9(3) . . ?
C00Y C010 C01I 118.5(3) . . ?
C01I C010 C016 124.4(3) . . ?
C016 C011 H011 119.3 . . ?
C018 C011 H011 119.3 . . ?
C018 C011 C016 121.4(3) . . ?
C01B C012 C00S 120.0(3) . . ?
C01B C012 C01H 117.6(3) . . ?
C01H C012 C00S 121.4(3) . . ?
C014 C013 H013 119.2 . . ?
C019 C013 H013 119.2 . . ?
C019 C013 C014 121.5(3) . . ?
C013 C014 C01F 124.5(3) . . ?
C01E C014 C013 116.3(3) . . ?
C01E C014 C01F 118.8(3) . . ?
C00O C015 H015 119.5 . . ?
C00T C015 C00O 120.9(3) . . ?
C00T C015 H015 119.5 . . ?
C00R C016 C010 122.0(3) . . ?
C00R C016 C011 117.3(3) . . ?
C011 C016 C010 119.9(3) . . ?
C00W C017 H017 119.2 . . ?
C01E C017 C00W 121.5(3) . . ?
C01E C017 H017 119.2 . . ?
C00L C018 H018 119.6 . . ?
C011 C018 C00L 120.8(3) . . ?
C011 C018 H018 119.6 . . ?
C00W C019 H019 119.4 . . ?
C013 C019 C00W 121.3(3) . . ?
C013 C019 H019 119.4 . . ?
C01C C01A H01A 119.3 . . ?
C01C C01A C01I 121.5(3) . . ?
C01I C01A H01A 119.3 . . ?
C012 C01B H01B 119.8 . . ?
C01D C01B C012 120.3(3) . . ?
C01D C01B H01B 119.8 . . ?
C00V C01C H01C 120.1 . . ?
C01A C01C C00V 119.9(3) . . ?
C01A C01C H01C 120.1 . . ?
C01B C01D H01D 119.0 . . ?
C01B C01D C01F 121.9(3) . . ?
C01F C01D H01D 119.0 . . ?
C014 C01E H01E 119.0 . . ?
C017 C01E C014 122.1(3) . . ?
C017 C01E H01E 119.0 . . ?
C01D C01F C014 120.9(3) . . ?
C01D C01F C01K 116.9(3) . . ?
C01K C01F C014 121.4(3) . . ?
C00P C01G H01G 120.2 . . ?
C01L C01G C00P 119.5(3) . . ?
C01L C01G H01G 120.2 . . ?
C012 C01H H01H 119.4 . . ?
C01K C01H C012 121.3(3) . . ?
C01K C01H H01H 119.4 . . ?
C010 C01I H01I 120.3 . . ?
C01A C01I C010 119.3(3) . . ?
C01A C01I H01I 120.3 . . ?
C00S C01J H01J 119.8 . . ?
C00S C01J C01L 120.3(3) . . ?
C01L C01J H01J 119.8 . . ?
C01F C01K H01K 119.5 . . ?
C01H C01K C01F 121.0(3) . . ?
C01H C01K H01K 119.5 . . ?
C01G C01L C01J 121.3(3) . . ?
C01G C01L H01L 119.4 . . ?
C01J C01L H01L 119.4 . . ?
O001 C01M H01F 110.0 . . ?
O001 C01M H01M 110.0 . . ?
O001 C01M C01P 108.6(3) . . ?
H01F C01M H01M 108.3 . . ?
C01P C01M H01F 110.0 . . ?
C01P C01M H01M 110.0 . . ?
O001 C01N H01N 109.8 . . ?
O001 C01N H01O 109.8 . . ?
O001 C01N C01O 109.5(3) . . ?
H01N C01N H01O 108.2 . . ?
C01O C01N H01N 109.8 . . ?
C01O C01N H01O 109.8 . . ?
C01N C01O H01P 109.5 . . ?
C01N C01O H01Q 109.5 . . ?
C01N C01O H01R 109.5 . . ?
H01P C01O H01Q 109.5 . . ?
H01P C01O H01R 109.5 . . ?
H01Q C01O H01R 109.5 . . ?
C01M C01P H01S 109.5 . . ?
C01M C01P H01T 109.5 . . ?
C01M C01P H01U 109.5 . . ?
H01S C01P H01T 109.5 . . ?
H01S C01P H01U 109.5 . . ?
H01T C01P H01U 109.5 . . ?
Cl1 C3 H3A 109.2 . . ?
Cl1 C3 H3B 109.2 . . ?
Cl0A C3 Cl1 112.2(5) . . ?
Cl0A C3 H3A 109.2 . . ?
Cl0A C3 H3B 109.2 . . ?
H3A C3 H3B 107.9 . . ?
Cl1 C3A Cl0A 90.5(3) . . ?
Cl1 C3A H3AA 113.6 . . ?
Cl1 C3A H3AB 113.6 . . ?
Cl0A C3A H3AA 113.6 . . ?
Cl0A C3A H3AB 113.6 . . ?
H3AA C3A H3AB 110.8 . . ?
H1A O1 H1B 109.5 . . ?

loop_
_geom_bond_atom_site_label_1
_geom_bond_atom_site_label_2
_geom_bond_distance
_geom_bond_site_symmetry_2
_geom_bond_publ_flag
O001 C01M 1.420(4) . ?
O001 C01N 1.415(4) . ?
C004 C007 1.398(4) . ?
C004 C00A 1.484(4) . ?
C004 C00D 1.388(4) . ?
C005 C009 1.488(4) . ?
C005 C00D 1.387(4) . ?
C005 C00H 1.395(4) . ?
C006 C00C 1.399(4) . ?
C006 C00E 1.485(4) . ?
C006 C00G 1.396(4) . ?
C007 H007 0.9500 . ?
C007 C00J 1.382(4) . ?
C008 H008 0.9500 . ?
C008 C009 1.393(4) . ?
C008 C00N 1.385(4) . ?
C009 C00I 1.391(4) . ?
C00A C00B 1.396(4) . ?
C00A C00T 1.391(4) . ?
C00B H00B 0.9500 . ?
C00B C00Q 1.378(4) . ?
C00C H00C 0.9500 . ?
C00C C00K 1.383(4) . ?
C00D H00D 0.9500 . ?
C00E C00M 1.393(4) . ?
C00E C00N 1.391(4) . ?
C00F C00K 1.399(4) . ?
C00F C00P 1.488(4) . ?
C00F C00U 1.394(4) . ?
C00G H00G 0.9500 . ?
C00G C00U 1.383(4) . ?
C00H H00H 0.9500 . ?
C00H C00J 1.381(4) . ?
C00I H00I 0.9500 . ?
C00I C00M 1.388(4) . ?
C00J H00J 0.9500 . ?
C00K H00K 0.9500 . ?
C00L C00O 1.490(4) . ?
C00L C00Z 1.394(4) . ?
C00L C018 1.394(4) . ?
C00M H00M 0.9500 . ?
C00N H00N 0.9500 . ?
C00O C00Q 1.389(4) . ?
C00O C015 1.391(4) . ?
C00P C00X 1.393(4) . ?
C00P C01G 1.395(4) . ?
C00Q H00Q 0.9500 . ?
C00R H00R 0.9500 . ?
C00R C00Z 1.387(4) . ?
C00R C016 1.382(4) . ?
C00S C00X 1.399(4) . ?
C00S C012 1.486(5) . ?
C00S C01J 1.387(5) . ?
C00T H00T 0.9500 . ?
C00T C015 1.392(4) . ?
C00U H00U 0.9500 . ?
C00V C00W 1.487(5) . ?
C00V C00Y 1.391(4) . ?
C00V C01C 1.399(4) . ?
C00W C017 1.388(4) . ?
C00W C019 1.400(4) . ?
C00X H00X 0.9500 . ?
C00Y H00Y 0.9500 . ?
C00Y C010 1.381(4) . ?
C00Z H00Z 0.9500 . ?
C010 C016 1.494(4) . ?
C010 C01I 1.394(4) . ?
C011 H011 0.9500 . ?
C011 C016 1.392(4) . ?
C011 C018 1.377(4) . ?
C012 C01B 1.390(4) . ?
C012 C01H 1.395(5) . ?
C013 H013 0.9500 . ?
C013 C014 1.398(4) . ?
C013 C019 1.385(5) . ?
C014 C01E 1.393(4) . ?
C014 C01F 1.480(5) . ?
C015 H015 0.9500 . ?
C017 H017 0.9500 . ?
C017 C01E 1.378(5) . ?
C018 H018 0.9500 . ?
C019 H019 0.9500 . ?
C01A H01A 0.9500 . ?
C01A C01C 1.386(5) . ?
C01A C01I 1.390(5) . ?
C01B H01B 0.9500 . ?
C01B C01D 1.383(5) . ?
C01C H01C 0.9500 . ?
C01D H01D 0.9500 . ?
C01D C01F 1.389(5) . ?
C01E H01E 0.9500 . ?
C01F C01K 1.398(4) . ?
C01G H01G 0.9500 . ?
C01G C01L 1.384(4) . ?
C01H H01H 0.9500 . ?
C01H C01K 1.376(5) . ?
C01I H01I 0.9500 . ?
C01J H01J 0.9500 . ?
C01J C01L 1.386(5) . ?
C01K H01K 0.9500 . ?
C01L H01L 0.9500 . ?
C01M H01F 0.9900 . ?
C01M H01M 0.9900 . ?
C01M C01P 1.488(6) . ?
C01N H01N 0.9900 . ?
C01N H01O 0.9900 . ?
C01N C01O 1.486(5) . ?
C01O H01P 0.9800 . ?
C01O H01Q 0.9800 . ?
C01O H01R 0.9800 . ?
C01P H01S 0.9800 . ?
C01P H01T 0.9800 . ?
C01P H01U 0.9800 . ?
Cl1 C3 1.868(10) . ?
Cl1 C3A 1.849(8) . ?
Cl0A C3 1.600(9) . ?
Cl0A C3A 2.196(7) . ?
C3 H3A 0.9900 . ?
C3 H3B 0.9900 . ?
C3A H3AA 0.9900 . ?
C3A H3AB 0.9900 . ?
O1 H1A 0.8702 . ?
O1 H1B 0.8702 . ?
